data_2212562
loop_
_publ_author_name
'Xiao-Li Zhou'
'Jiang-Sheng Li'
'Wei Wang'
'Ying-Ying Zhang'
'Xiao-Peng Fan'

_publ_section_title <i>N</i>-[4-(4-Fluorophenyl)-5-methyl-6-isopropylpyrimidin-2-yl]-<i>N</i>-methylmethanesulfonamide
_journal_coeditor_code HB2277
_journal_issue 3
_journal_name_full 'Acta Crystallographica Section E'
_journal_page_first o1293
_journal_page_last o1294
_journal_paper_doi 10.1107/S1600536807003650
_journal_volume 63
_journal_year 2007
_chemical_formula_iupac 'C16 H20 F N3 O2 S'
_chemical_formula_moiety 'C16 H20 F N3 O2 S'
_chemical_formula_sum 'C16 H20 F N3 O2 S'
_chemical_formula_weight 337.41
_chemical_melting_point 404.7(7)
_chemical_name_systematic
;
N-[4-(4-Fluorophenyl)-5-methyl-6-isoproylpyrimidin-2-yl]-N-
methylmethanesulfonamide
;
_space_group_IT_number 61
_symmetry_cell_setting orthorhombic
_symmetry_space_group_name_Hall '-P 2ac 2ab'
_symmetry_space_group_name_H-M 'P b c a'
_atom_sites_solution_hydrogens geom
_atom_sites_solution_primary direct
_atom_sites_solution_secondary difmap
_cell_angle_alpha 90.00
_cell_angle_beta 90.00
_cell_angle_gamma 90.00
_cell_formula_units_Z 8
_cell_length_a 7.8904(13)
_cell_length_b 16.046(3)
_cell_length_c 26.101(4)
_cell_measurement_reflns_used 3260
_cell_measurement_temperature 294(2)
_cell_measurement_theta_max 24.29
_cell_measurement_theta_min 2.54
_cell_volume 3304.6(10)
_computing_cell_refinement 'SAINT (Bruker, 1997)'
_computing_data_collection 'SMART (Bruker, 1997)'
_computing_data_reduction SAINT
_computing_molecular_graphics 'SHELXTL (Bruker, 1997)'
_computing_publication_material SHELXTL
_computing_structure_refinement 'SHELXL97 (Sheldrick, 1997)'
_computing_structure_solution 'SHELXS97 (Sheldrick, 1997)'
_diffrn_ambient_temperature 294(2)
_diffrn_measured_fraction_theta_full 1.000
_diffrn_measured_fraction_theta_max 1.000
_diffrn_measurement_device_type 'Bruker SMART CCD'
_diffrn_measurement_method \w
_diffrn_radiation_monochromator graphite
_diffrn_radiation_source 'fine-focus sealed tube'
_diffrn_radiation_type MoK\a
_diffrn_radiation_wavelength 0.71073
_diffrn_reflns_av_R_equivalents 0.0535
_diffrn_reflns_av_sigmaI/netI 0.0363
_diffrn_reflns_limit_h_max 9
_diffrn_reflns_limit_h_min -9
_diffrn_reflns_limit_k_max 18
_diffrn_reflns_limit_k_min -19
_diffrn_reflns_limit_l_max 18
_diffrn_reflns_limit_l_min -31
_diffrn_reflns_number 15957
_diffrn_reflns_theta_full 25.02
_diffrn_reflns_theta_max 25.02
_diffrn_reflns_theta_min 1.56
_exptl_absorpt_coefficient_mu 0.219
_exptl_absorpt_correction_T_max 0.953
_exptl_absorpt_correction_T_min 0.929
_exptl_absorpt_correction_type multi-scan
_exptl_absorpt_process_details '(SADABS; Sheldrick, 1996)'
_exptl_crystal_colour colorless
_exptl_crystal_density_diffrn 1.356
_exptl_crystal_density_method 'not measured'
_exptl_crystal_description block
_exptl_crystal_F_000 1424
_exptl_crystal_size_max 0.34
_exptl_crystal_size_mid 0.28
_exptl_crystal_size_min 0.22
_refine_diff_density_max 0.221
_refine_diff_density_min -0.277
_refine_ls_extinction_coef 0.0018(4)
_refine_ls_extinction_expression Fc^*^=kFc[1+0.001xFc^2^\l^3^/sin(2\q)]^-1/4^
_refine_ls_extinction_method SHELXL97
_refine_ls_goodness_of_fit_ref 1.035
_refine_ls_hydrogen_treatment constr
_refine_ls_matrix_type full
_refine_ls_number_parameters 214
_refine_ls_number_reflns 2920
_refine_ls_number_restraints 0
_refine_ls_restrained_S_all 1.035
_refine_ls_R_factor_all 0.0738
_refine_ls_R_factor_gt 0.0411
_refine_ls_shift/su_max 0.001
_refine_ls_shift/su_mean 0.000
_refine_ls_structure_factor_coef Fsqd
_refine_ls_weighting_details 'calc w=1/[\s^2^(Fo^2^)+(0.0743P)^2^+0.3296P] where P=(Fo^2^+2Fc^2^)/3'
_refine_ls_weighting_scheme calc
_refine_ls_wR_factor_gt 0.1106
_refine_ls_wR_factor_ref 0.1318
_reflns_number_gt 1948
_reflns_number_total 2920
_reflns_threshold_expression I>2\s(I)
_cod_data_source_file hb2277.cif
_cod_data_source_block I
_cod_depositor_comments
;
The following automatic conversions were performed:
'_symmetry_cell_setting' value 'Orthorhombic' changed to 'orthorhombic'
according to '/home/saulius/struct/CIF-dictionaries/cif_core.dic'
dictionary named 'cif_core.dic' version 2.4.1 from 2010-06-29.

Automatic conversion script
Id: cif_fix_enum 1527 2010-12-29 10:47:43Z saulius 

The following automatic conversions were performed:

'_chemical_melting_point' value '404-405.4' was changed to '404.7(7)'
- the average value was taken and precision was estimated.

Automatic conversion script
Id: cif_fix_values 1646 2011-03-28 12:23:43Z adriana 

The following automatic conversions were performed:

'_chemical_melting_point' value '404-405.4' was changed to '404.7(7)'
- the average value was taken and precision was
estimated.

'_symmetry_cell_setting' value 'Orthorhombic' changed to
'orthorhombic' according to
/home/saulius/struct/CIF-dictionaries/cif_core.dic dictionary named
'cif_core.dic' version 2.4.1 from 2010-06-29.

Automatic conversion script
Id: cif_fix_values 1715 2011-07-08 13:25:40Z adriana 
;
_cod_original_cell_volume 3304.6(9)
_cod_database_code 2212562
_cod_database_fobs_code 2212562

loop_
_symmetry_equiv_pos_as_xyz
'x, y, z'
'-x+1/2, -y, z+1/2'
'-x, y+1/2, -z+1/2'
'x+1/2, -y+1/2, -z'
'-x, -y, -z'
'x-1/2, y, -z-1/2'
'x, -y-1/2, z-1/2'
'-x-1/2, y-1/2, z'

loop_
_atom_site_type_symbol
_atom_site_label
_atom_site_fract_x
_atom_site_fract_y
_atom_site_fract_z
_atom_site_U_iso_or_equiv
_atom_site_adp_type
_atom_site_calc_flag
_atom_site_refinement_flags
_atom_site_occupancy
S S1 -0.00351(9) 0.03617(4) 0.33221(2) 0.0431(2) Uani d . 1
F F1 0.0040(2) 0.32280(13) 0.67357(6) 0.0781(6) Uani d . 1
O O1 -0.0521(3) -0.04936(10) 0.33514(7) 0.0614(6) Uani d . 1
O O2 0.1686(2) 0.05468(11) 0.32126(7) 0.0602(6) Uani d . 1
N N1 -0.0549(3) 0.07649(12) 0.38883(7) 0.0450(6) Uani d . 1
N N2 -0.0085(2) 0.17665(11) 0.45139(7) 0.0369(5) Uani d . 1
N N3 0.0293(2) 0.20917(12) 0.36331(7) 0.0397(5) Uani d . 1
C C1 -0.1342(4) 0.08533(18) 0.28768(10) 0.0665(9) Uani d . 1
H H1A -0.1088 0.1438 0.2869 0.100 Uiso calc R 1
H H1B -0.2506 0.0775 0.2972 0.100 Uiso calc R 1
H H1C -0.1152 0.0617 0.2544 0.100 Uiso calc R 1
C C2 -0.1321(4) 0.02340(15) 0.42749(10) 0.0603(8) Uani d . 1
H H2A -0.0464 0.0037 0.4506 0.091 Uiso calc R 1
H H2B -0.1858 -0.0233 0.4111 0.091 Uiso calc R 1
H H2C -0.2152 0.0547 0.4462 0.091 Uiso calc R 1
C C3 -0.0073(3) 0.15850(13) 0.40186(9) 0.0363(6) Uani d . 1
C C4 0.0405(3) 0.25489(14) 0.46371(9) 0.0359(6) Uani d . 1
C C5 0.0975(3) 0.31127(14) 0.42683(9) 0.0386(6) Uani d . 1
C C6 0.0846(3) 0.28544(14) 0.37553(9) 0.0377(6) Uani d . 1
C C7 0.1274(3) 0.34220(15) 0.33112(9) 0.0474(7) Uani d . 1
H H7 0.2331 0.3713 0.3395 0.057 Uiso calc R 1
C C8 -0.0108(4) 0.4076(2) 0.32497(12) 0.0685(9) Uani d . 1
H H8A -0.1159 0.3806 0.3166 0.103 Uiso calc R 1
H H8B 0.0196 0.4453 0.2979 0.103 Uiso calc R 1
H H8C -0.0232 0.4380 0.3564 0.103 Uiso calc R 1
C C9 0.1541(5) 0.29629(19) 0.28100(10) 0.0754(10) Uani d . 1
H H9A 0.2342 0.2520 0.2860 0.113 Uiso calc R 1
H H9B 0.1968 0.3343 0.2557 0.113 Uiso calc R 1
H H9C 0.0482 0.2735 0.2695 0.113 Uiso calc R 1
C C10 0.1765(4) 0.39377(15) 0.44112(10) 0.0590(8) Uani d . 1
H H10A 0.0898 0.4356 0.4432 0.088 Uiso calc R 1
H H10B 0.2579 0.4094 0.4155 0.088 Uiso calc R 1
H H10C 0.2320 0.3887 0.4737 0.088 Uiso calc R 1
C C11 0.0311(3) 0.27432(14) 0.51954(9) 0.0369(6) Uani d . 1
C C12 0.0938(3) 0.21860(15) 0.55505(9) 0.0471(7) Uani d . 1
H H12 0.1424 0.1692 0.5437 0.056 Uiso calc R 1
C C13 0.0863(4) 0.23422(17) 0.60699(10) 0.0539(7) Uani d . 1
H H13 0.1309 0.1966 0.6305 0.065 Uiso calc R 1
C C14 0.0116(3) 0.30636(18) 0.62289(10) 0.0502(7) Uani d . 1
C C15 -0.0577(4) 0.36233(16) 0.58948(10) 0.0516(7) Uani d . 1
H H15 -0.1116 0.4101 0.6014 0.062 Uiso calc R 1
C C16 -0.0459(3) 0.34639(15) 0.53774(10) 0.0461(7) Uani d . 1
H H16 -0.0903 0.3846 0.5145 0.055 Uiso calc R 1

loop_
_atom_site_aniso_label
_atom_site_aniso_U_11
_atom_site_aniso_U_22
_atom_site_aniso_U_33
_atom_site_aniso_U_12
_atom_site_aniso_U_13
_atom_site_aniso_U_23
S1 0.0511(4) 0.0407(4) 0.0374(4) 0.0032(3) 0.0004(3) -0.0090(3)
F1 0.0961(15) 0.1036(15) 0.0346(10) -0.0148(11) 0.0049(8) -0.0129(8)
O1 0.0863(15) 0.0398(10) 0.0581(13) -0.0020(9) 0.0014(10) -0.0134(9)
O2 0.0511(13) 0.0672(12) 0.0624(13) 0.0018(10) 0.0115(9) -0.0141(9)
N1 0.0663(14) 0.0332(11) 0.0354(12) -0.0091(10) 0.0082(10) -0.0027(9)
N2 0.0467(13) 0.0318(10) 0.0323(11) 0.0008(9) 0.0004(9) -0.0014(8)
N3 0.0516(13) 0.0366(11) 0.0308(11) 0.0001(9) 0.0015(9) -0.0001(9)
C1 0.082(2) 0.0681(19) 0.0495(18) 0.0051(17) -0.0182(15) -0.0057(14)
C2 0.088(2) 0.0439(15) 0.0492(17) -0.0152(14) 0.0131(16) -0.0042(13)
C3 0.0416(15) 0.0338(12) 0.0335(14) 0.0017(10) 0.0019(11) -0.0029(10)
C4 0.0421(15) 0.0335(12) 0.0322(13) 0.0024(10) -0.0026(10) 0.0001(10)
C5 0.0428(15) 0.0343(12) 0.0386(14) -0.0012(11) -0.0020(11) -0.0003(11)
C6 0.0371(14) 0.0384(13) 0.0377(14) 0.0025(10) 0.0014(11) 0.0038(11)
C7 0.0506(17) 0.0508(15) 0.0407(15) -0.0081(12) 0.0014(12) 0.0113(12)
C8 0.080(2) 0.0573(19) 0.068(2) 0.0102(16) 0.0029(16) 0.0236(15)
C9 0.102(3) 0.078(2) 0.0462(18) 0.0056(19) 0.0233(17) 0.0146(16)
C10 0.075(2) 0.0483(16) 0.0539(17) -0.0191(14) -0.0003(15) 0.0003(13)
C11 0.0428(15) 0.0356(13) 0.0322(13) -0.0057(10) -0.0007(11) -0.0037(10)
C12 0.0589(18) 0.0414(14) 0.0409(16) 0.0032(12) 0.0016(13) 0.0022(12)
C13 0.0639(19) 0.0601(17) 0.0378(17) -0.0050(14) -0.0055(13) 0.0115(13)
C14 0.0575(18) 0.0616(17) 0.0316(15) -0.0170(14) 0.0047(13) -0.0086(13)
C15 0.0611(18) 0.0466(15) 0.0472(17) -0.0041(13) 0.0053(14) -0.0138(13)
C16 0.0602(17) 0.0386(13) 0.0396(15) 0.0001(12) -0.0030(12) -0.0055(11)

loop_
_atom_type_symbol
_atom_type_description
_atom_type_scat_dispersion_real
_atom_type_scat_dispersion_imag
_atom_type_scat_source
C C 0.0033 0.0016 'International Tables Vol C Tables 4.2.6.8 and 6.1.1.4'
H H 0.0000 0.0000 'International Tables Vol C Tables 4.2.6.8 and 6.1.1.4'
N N 0.0061 0.0033 'International Tables Vol C Tables 4.2.6.8 and 6.1.1.4'
O O 0.0106 0.0060 'International Tables Vol C Tables 4.2.6.8 and 6.1.1.4'
F F 0.0171 0.0103 'International Tables Vol C Tables 4.2.6.8 and 6.1.1.4'
S S 0.1246 0.1234 'International Tables Vol C Tables 4.2.6.8 and 6.1.1.4'

loop_
_geom_angle_atom_site_label_1
_geom_angle_atom_site_label_2
_geom_angle_atom_site_label_3
_geom_angle
_geom_angle_publ_flag
O2 S1 O1 117.98(12) ?
O2 S1 N1 109.32(11) ?
O1 S1 N1 105.13(11) ?
O2 S1 C1 109.71(14) ?
O1 S1 C1 108.17(13) ?
N1 S1 C1 105.81(13) ?
C3 N1 C2 119.40(19) ?
C3 N1 S1 120.81(16) ?
C2 N1 S1 119.39(16) ?
C3 N2 C4 115.71(19) ?
C3 N3 C6 116.8(2) ?
S1 C1 H1A 109.5 ?
S1 C1 H1B 109.5 ?
H1A C1 H1B 109.5 ?
S1 C1 H1C 109.5 ?
H1A C1 H1C 109.5 ?
H1B C1 H1C 109.5 ?
N1 C2 H2A 109.5 ?
N1 C2 H2B 109.5 ?
H2A C2 H2B 109.5 ?
N1 C2 H2C 109.5 ?
H2A C2 H2C 109.5 ?
H2B C2 H2C 109.5 ?
N2 C3 N3 127.4(2) ?
N2 C3 N1 116.0(2) n
N3 C3 N1 116.6(2) n
N2 C4 C5 122.0(2) ?
N2 C4 C11 114.3(2) ?
C5 C4 C11 123.7(2) ?
C4 C5 C6 116.3(2) ?
C4 C5 C10 122.1(2) ?
C6 C5 C10 121.6(2) ?
N3 C6 C5 121.4(2) ?
N3 C6 C7 116.2(2) ?
C5 C6 C7 122.4(2) ?
C6 C7 C9 113.6(2) ?
C6 C7 C8 109.6(2) ?
C9 C7 C8 110.1(2) ?
C6 C7 H7 107.8 ?
C9 C7 H7 107.8 ?
C8 C7 H7 107.8 ?
C7 C8 H8A 109.5 ?
C7 C8 H8B 109.5 ?
H8A C8 H8B 109.5 ?
C7 C8 H8C 109.5 ?
H8A C8 H8C 109.5 ?
H8B C8 H8C 109.5 ?
C7 C9 H9A 109.5 ?
C7 C9 H9B 109.5 ?
H9A C9 H9B 109.5 ?
C7 C9 H9C 109.5 ?
H9A C9 H9C 109.5 ?
H9B C9 H9C 109.5 ?
C5 C10 H10A 109.5 ?
C5 C10 H10B 109.5 ?
H10A C10 H10B 109.5 ?
C5 C10 H10C 109.5 ?
H10A C10 H10C 109.5 ?
H10B C10 H10C 109.5 ?
C12 C11 C16 117.8(2) ?
C12 C11 C4 120.2(2) ?
C16 C11 C4 122.0(2) ?
C11 C12 C13 121.8(2) ?
C11 C12 H12 119.1 ?
C13 C12 H12 119.1 ?
C14 C13 C12 118.2(2) ?
C14 C13 H13 120.9 ?
C12 C13 H13 120.9 ?
F1 C14 C13 118.9(3) ?
F1 C14 C15 118.6(3) ?
C13 C14 C15 122.5(2) ?
C14 C15 C16 118.5(2) ?
C14 C15 H15 120.8 ?
C16 C15 H15 120.8 ?
C15 C16 C11 121.3(2) ?
C15 C16 H16 119.4 ?
C11 C16 H16 119.4 ?

loop_
_geom_bond_atom_site_label_1
_geom_bond_atom_site_label_2
_geom_bond_distance
_geom_bond_publ_flag
S1 O2 1.4195(19) ?
S1 O1 1.4271(18) ?
S1 N1 1.663(2) ?
S1 C1 1.743(3) ?
F1 C14 1.350(3) ?
N1 C3 1.410(3) n
N1 C2 1.454(3) n
N2 C3 1.325(3) n
N2 C4 1.352(3) ?
N3 C3 1.325(3) n
N3 C6 1.338(3) ?
C1 H1A 0.9600 ?
C1 H1B 0.9600 ?
C1 H1C 0.9600 ?
C2 H2A 0.9600 ?
C2 H2B 0.9600 ?
C2 H2C 0.9600 ?
C4 C5 1.396(3) ?
C4 C11 1.492(3) ?
C5 C6 1.405(3) ?
C5 C10 1.510(3) ?
C6 C7 1.512(3) ?
C7 C9 1.516(4) ?
C7 C8 1.521(4) ?
C7 H7 0.9800 ?
C8 H8A 0.9600 ?
C8 H8B 0.9600 ?
C8 H8C 0.9600 ?
C9 H9A 0.9600 ?
C9 H9B 0.9600 ?
C9 H9C 0.9600 ?
C10 H10A 0.9600 ?
C10 H10B 0.9600 ?
C10 H10C 0.9600 ?
C11 C12 1.380(3) ?
C11 C16 1.390(3) ?
C12 C13 1.380(3) ?
C12 H12 0.9300 ?
C13 C14 1.363(4) ?
C13 H13 0.9300 ?
C14 C15 1.366(4) ?
C15 C16 1.377(4) ?
C15 H15 0.9300 ?
C16 H16 0.9300 ?

loop_
_geom_torsion_atom_site_label_1
_geom_torsion_atom_site_label_2
_geom_torsion_atom_site_label_3
_geom_torsion_atom_site_label_4
_geom_torsion
_geom_torsion_publ_flag
O2 S1 N1 C3 45.2(2) ?
O1 S1 N1 C3 172.8(2) ?
C1 S1 N1 C3 -72.9(2) ?
O2 S1 N1 C2 -127.5(2) ?
O1 S1 N1 C2 0.0(2) ?
C1 S1 N1 C2 114.4(2) ?
C4 N2 C3 N3 -3.2(3) ?
C4 N2 C3 N1 178.8(2) ?
C6 N3 C3 N2 5.9(3) ?
C6 N3 C3 N1 -176.0(2) ?
C2 N1 C3 N2 11.8(3) n
S1 N1 C3 N2 -160.90(17) n
C2 N1 C3 N3 -166.5(2) ?
S1 N1 C3 N3 20.8(3) ?
C3 N2 C4 C5 -3.4(3) ?
C3 N2 C4 C11 177.69(19) ?
N2 C4 C5 C6 6.5(3) ?
C11 C4 C5 C6 -174.7(2) ?
N2 C4 C5 C10 -170.7(2) ?
C11 C4 C5 C10 8.1(4) ?
C3 N3 C6 C5 -2.2(3) ?
C3 N3 C6 C7 179.4(2) ?
C4 C5 C6 N3 -3.5(3) ?
C10 C5 C6 N3 173.6(2) ?
C4 C5 C6 C7 174.8(2) ?
C10 C5 C6 C7 -8.0(4) ?
N3 C6 C7 C9 -18.3(3) n
C5 C6 C7 C9 163.3(2) ?
N3 C6 C7 C8 105.3(3) n
C5 C6 C7 C8 -73.1(3) ?
N2 C4 C11 C12 46.1(3) ?
C5 C4 C11 C12 -132.8(3) ?
N2 C4 C11 C16 -131.3(2) ?
C5 C4 C11 C16 49.8(3) ?
C16 C11 C12 C13 -2.1(4) ?
C4 C11 C12 C13 -179.6(2) ?
C11 C12 C13 C14 1.2(4) ?
C12 C13 C14 F1 -179.7(2) ?
C12 C13 C14 C15 1.1(4) ?
F1 C14 C15 C16 178.4(2) ?
C13 C14 C15 C16 -2.4(4) ?
C14 C15 C16 C11 1.4(4) ?
C12 C11 C16 C15 0.7(4) ?
C4 C11 C16 C15 178.2(2) ?

loop_
_cod_related_entry_id
_cod_related_entry_database
_cod_related_entry_code
1 ChemSpider 19607239
